data_2103072
loop_
_publ_author_name
'Portilla, Jaime'
'Quiroga, Jairo'
'Nogueras, Manuel'
'de la Torre, Jose M.'
'Cobo, Justo'
'Low, John N.'
'Glidewell, Christopher'

_publ_section_title
;
 Structural comparisons of isomeric series of
 7-aryl-benzo[<i>h</i>]pyrazolo[3,4-<i>b</i>]quinolines and
 11-aryl-benzo[<i>f</i>]pyrazolo[3,4-<i>b</i>]quinolines
;
_journal_coeditor_code BM5050
_journal_issue 1
_journal_name_full 'Acta Crystallographica Section B'
_journal_page_first 72
_journal_page_last 83
_journal_paper_doi 10.1107/S0108768107065743
_journal_volume 64
_journal_year 2008
_chemical_formula_moiety 'C28 H23 N3'
_chemical_formula_sum 'C28 H23 N3'
_chemical_formula_weight 401.49
_chemical_name_systematic
;
11-(4-methylphenyl)-10-methyl-8-phenyl-6,8-dihydro-
5H-benzo[f]pyrazolo[3,4-b]quinoline
;
_space_group_IT_number 2
_symmetry_cell_setting triclinic
_symmetry_space_group_name_Hall '-P 1'
_symmetry_space_group_name_H-M 'P -1'
_atom_sites_solution_hydrogens geom
_atom_sites_solution_primary direct
_atom_sites_solution_secondary difmap
_cell_angle_alpha 97.858(2)
_cell_angle_beta 106.135(3)
_cell_angle_gamma 97.496(2)
_cell_formula_units_Z 4
_cell_length_a 11.1334(3)
_cell_length_b 11.4672(2)
_cell_length_c 17.6270(4)
_cell_measurement_reflns_used 9647
_cell_measurement_temperature 118(2)
_cell_measurement_theta_max 27.50
_cell_measurement_theta_min 3.14
_cell_volume 2107.66(9)
_computing_cell_refinement 'DENZO (Otwinowski & Minor, 1997) & COLLECT'
_computing_data_collection 'COLLECT (Hooft, 1999)'
_computing_data_reduction 'DENZO & COLLECT'
_computing_molecular_graphics 'PLATON (Spek, 2003)'
_computing_publication_material 'SHELXL-97 & PRPKAPPA (Ferguson, 1999)'
_computing_structure_refinement 'OSCAIL (McArdle, 2003 & SHELXL-97 (Sheldrick, 1997)'
_computing_structure_solution 'Sir2004 (Burla et al., 2005)'
_diffrn_ambient_temperature 118(2)
_diffrn_detector_area_resol_mean 9.091
_diffrn_measured_fraction_theta_full 0.996
_diffrn_measured_fraction_theta_max 0.996
_diffrn_measurement_device_type 'Bruker-Nonius KappaCCD'
_diffrn_measurement_method '\f & \w scans'
_diffrn_radiation_monochromator graphite
_diffrn_radiation_source 'Bruker-Nonius FR591 rotating anode'
_diffrn_radiation_type 'Mo K\a'
_diffrn_radiation_wavelength 0.71073
_diffrn_reflns_av_R_equivalents 0.0476
_diffrn_reflns_av_sigmaI/netI 0.0370
_diffrn_reflns_limit_h_max 14
_diffrn_reflns_limit_h_min -14
_diffrn_reflns_limit_k_max 14
_diffrn_reflns_limit_k_min -14
_diffrn_reflns_limit_l_max 22
_diffrn_reflns_limit_l_min -22
_diffrn_reflns_number 40500
_diffrn_reflns_theta_full 27.50
_diffrn_reflns_theta_max 27.50
_diffrn_reflns_theta_min 3.14
_diffrn_standards_decay_% 0
_diffrn_standards_number 0
_exptl_absorpt_coefficient_mu 0.075
_exptl_absorpt_correction_T_max 0.991
_exptl_absorpt_correction_T_min 0.982
_exptl_absorpt_correction_type multi-scan
_exptl_absorpt_process_details 'SADABS 2.10 (Sheldrick, 2003)'
_exptl_crystal_colour colourless
_exptl_crystal_density_diffrn 1.265
_exptl_crystal_density_method 'not measured'
_exptl_crystal_description block
_exptl_crystal_F_000 848
_exptl_crystal_size_max 0.20
_exptl_crystal_size_mid 0.18
_exptl_crystal_size_min 0.12
_refine_diff_density_max 0.265
_refine_diff_density_min -0.248
_refine_ls_extinction_coef 0.0084(11)
_refine_ls_extinction_expression Fc^*^=kFc[1+0.001xFc^2^\l^3^/sin(2\q)]^-1/4^
_refine_ls_extinction_method SHELXL
_refine_ls_goodness_of_fit_ref 1.028
_refine_ls_hydrogen_treatment constr
_refine_ls_matrix_type full
_refine_ls_number_parameters 564
_refine_ls_number_reflns 9647
_refine_ls_number_restraints 0
_refine_ls_restrained_S_all 1.028
_refine_ls_R_factor_all 0.0578
_refine_ls_R_factor_gt 0.0444
_refine_ls_shift/su_max 0.000
_refine_ls_shift/su_mean 0.000
_refine_ls_structure_factor_coef Fsqd
_refine_ls_weighting_details 'w=1/[\s^2^(Fo^2^)+(0.0391P)^2^+0.8878P] where P=(Fo^2^+2Fc^2^)/3'
_refine_ls_weighting_scheme calc
_refine_ls_wR_factor_gt 0.1003
_refine_ls_wR_factor_ref 0.1082
_reflns_number_gt 7878
_reflns_number_total 9647
_reflns_threshold_expression I>2\s(I)
_cod_data_source_file bm5050.cif
_cod_data_source_block VIII
_cod_depositor_comments
;
The following automatic conversions were performed:
'_exptl_absorpt_correction_type' value 'Multi-scan' changed to
'multi-scan' according to
'/home/saulius/struct/CIF-dictionaries/cif_core.dic' dictionary named
'cif_core.dic' version 2.4.1 from 2010-06-29.

Automatic conversion script
Id: cif_fix_enum 1527 2010-12-29 10:47:43Z saulius 

The following automatic conversions were performed:

'_exptl_absorpt_correction_type' value 'Multi-scan' changed to
'multi-scan' according to
/home/saulius/struct/CIF-dictionaries/cif_core.dic dictionary named
'cif_core.dic' version 2.4.1 from 2010-06-29.

Automatic conversion script
Id: cif_fix_values 1715 2011-07-08 13:25:40Z adriana 
;
_cod_database_code 2103072

loop_
_symmetry_equiv_pos_as_xyz
'x, y, z'
'-x, -y, -z'

loop_
_atom_site_type_symbol
_atom_site_label
_atom_site_fract_x
_atom_site_fract_y
_atom_site_fract_z
_atom_site_U_iso_or_equiv
_atom_site_adp_type
_atom_site_calc_flag
_atom_site_refinement_flags
_atom_site_occupancy
C C11 0.76702(13) 0.13359(12) 0.70638(8) 0.0231(3) Uani d . 1
C C12 0.84744(13) 0.06640(13) 0.74874(8) 0.0270(3) Uani d . 1
C C13 0.79830(14) -0.04070(13) 0.76593(8) 0.0291(3) Uani d . 1
C C14 0.66844(14) -0.08129(12) 0.73877(8) 0.0274(3) Uani d . 1
C C14A 0.58640(13) -0.01522(12) 0.69584(8) 0.0233(3) Uani d . 1
C C15 0.44612(13) -0.06230(12) 0.66176(8) 0.0260(3) Uani d . 1
C C16 0.40133(13) -0.03677(12) 0.57661(8) 0.0250(3) Uani d . 1
C C16A 0.42946(12) 0.09592(11) 0.57860(7) 0.0206(3) Uani d . 1
N N17 0.33956(10) 0.14059(10) 0.53005(6) 0.0217(2) Uani d . 1
C C17A 0.36189(12) 0.25987(12) 0.53819(8) 0.0215(3) Uani d . 1
N N18 0.27858(10) 0.32785(10) 0.50155(7) 0.0232(2) Uani d . 1
C C181 0.15148(12) 0.29245(12) 0.45074(8) 0.0233(3) Uani d . 1
C C182 0.06670(14) 0.37166(13) 0.44997(8) 0.0288(3) Uani d . 1
C C183 -0.05767(14) 0.33700(14) 0.40046(9) 0.0324(3) Uani d . 1
C C184 -0.09774(14) 0.22439(14) 0.35293(8) 0.0312(3) Uani d . 1
C C185 -0.01271(14) 0.14644(14) 0.35424(8) 0.0313(3) Uani d . 1
C C186 0.11247(14) 0.17981(13) 0.40228(8) 0.0277(3) Uani d . 1
N N19 0.32713(11) 0.44784(10) 0.53033(7) 0.0252(3) Uani d . 1
C C110 0.44023(13) 0.45582(12) 0.58249(8) 0.0232(3) Uani d . 1
C C111 0.51441(14) 0.57777(12) 0.62257(9) 0.0281(3) Uani d . 1
C C11A 0.46874(12) 0.33862(12) 0.59048(8) 0.0214(3) Uani d . 1
C C120 0.56542(12) 0.28977(12) 0.63979(7) 0.0202(3) Uani d . 1
C C121 0.67737(12) 0.37387(11) 0.69659(8) 0.0211(3) Uani d . 1
C C122 0.70603(13) 0.37927(12) 0.77959(8) 0.0234(3) Uani d . 1
C C123 0.80874(13) 0.45979(13) 0.83192(8) 0.0272(3) Uani d . 1
C C124 0.88571(13) 0.53841(13) 0.80359(9) 0.0283(3) Uani d . 1
C C127 0.99923(15) 0.62415(15) 0.86080(10) 0.0416(4) Uani d . 1
C C125 0.85528(13) 0.53406(12) 0.72125(9) 0.0283(3) Uani d . 1
C C126 0.75319(13) 0.45290(12) 0.66827(8) 0.0249(3) Uani d . 1
C C12A 0.54504(12) 0.16477(11) 0.63347(7) 0.0200(3) Uani d . 1
C C12B 0.63528(12) 0.09562(11) 0.68004(7) 0.0210(3) Uani d . 1
C C21 0.26100(13) 0.10371(12) 0.85434(8) 0.0235(3) Uani d . 1
C C22 0.21280(14) -0.01670(12) 0.84542(8) 0.0268(3) Uani d . 1
C C23 0.29433(14) -0.09863(12) 0.85298(8) 0.0291(3) Uani d . 1
C C24 0.42420(14) -0.06002(12) 0.87372(8) 0.0284(3) Uani d . 1
C C24A 0.47414(13) 0.06119(12) 0.88507(8) 0.0238(3) Uani d . 1
C C25 0.61529(14) 0.10783(12) 0.91573(9) 0.0291(3) Uani d . 1
C C26 0.63935(13) 0.22366(12) 0.97612(8) 0.0272(3) Uani d . 1
C C26A 0.56894(12) 0.31343(11) 0.93711(7) 0.0204(3) Uani d . 1
N N27 0.62967(10) 0.42643(9) 0.95639(6) 0.0203(2) Uani d . 1
C C27A 0.56717(12) 0.50140(11) 0.91516(7) 0.0191(3) Uani d . 1
N N28 0.61281(10) 0.61981(9) 0.91951(6) 0.0216(2) Uani d . 1
C C281 0.73369(13) 0.68915(11) 0.96228(8) 0.0225(3) Uani d . 1
C C282 0.77068(15) 0.79603(13) 0.93996(9) 0.0345(4) Uani d . 1
C C283 0.89001(16) 0.86292(14) 0.97970(10) 0.0428(4) Uani d . 1
C C284 0.97328(15) 0.82448(14) 1.04163(9) 0.0346(4) Uani d . 1
C C285 0.93559(14) 0.71839(12) 1.06406(8) 0.0274(3) Uani d . 1
C C286 0.81590(13) 0.65044(12) 1.02510(8) 0.0244(3) Uani d . 1
N N29 0.53025(11) 0.66579(10) 0.86193(7) 0.0239(2) Uani d . 1
C C210 0.43371(12) 0.57910(11) 0.82319(8) 0.0214(3) Uani d . 1
C C211 0.33001(13) 0.60331(12) 0.75570(8) 0.0265(3) Uani d . 1
C C21A 0.45005(12) 0.47110(11) 0.85453(7) 0.0190(3) Uani d . 1
C C220 0.38661(12) 0.35155(11) 0.83545(7) 0.0188(3) Uani d . 1
C C221 0.26855(12) 0.31116(11) 0.76664(7) 0.0198(3) Uani d . 1
C C222 0.26628(13) 0.22212(12) 0.70368(8) 0.0237(3) Uani d . 1
C C223 0.15693(13) 0.18094(13) 0.63957(8) 0.0271(3) Uani d . 1
C C224 0.04690(13) 0.22813(13) 0.63584(8) 0.0271(3) Uani d . 1
C C227 -0.07194(14) 0.18075(16) 0.56634(9) 0.0376(4) Uani d . 1
C C225 0.05008(13) 0.31820(13) 0.69796(8) 0.0262(3) Uani d . 1
C C226 0.15915(12) 0.35912(12) 0.76279(8) 0.0228(3) Uani d . 1
C C22A 0.44649(12) 0.27213(11) 0.88046(7) 0.0199(3) Uani d . 1
C C22B 0.39140(13) 0.14378(11) 0.87194(7) 0.0214(3) Uani d . 1
H H11 0.8020 0.2069 0.6950 0.028 Uiso calc R 1
H H12 0.9366 0.0939 0.7661 0.032 Uiso calc R 1
H H13 0.8532 -0.0859 0.7961 0.035 Uiso calc R 1
H H14 0.6348 -0.1555 0.7496 0.033 Uiso calc R 1
H H15A 0.4000 -0.0227 0.6955 0.031 Uiso calc R 1
H H15B 0.4289 -0.1495 0.6608 0.031 Uiso calc R 1
H H16A 0.4455 -0.0788 0.5426 0.030 Uiso calc R 1
H H16B 0.3089 -0.0665 0.5532 0.030 Uiso calc R 1
H H182 0.0937 0.4487 0.4830 0.035 Uiso calc R 1
H H183 -0.1157 0.3910 0.3992 0.039 Uiso calc R 1
H H184 -0.1832 0.2008 0.3196 0.037 Uiso calc R 1
H H185 -0.0404 0.0690 0.3218 0.038 Uiso calc R 1
H H186 0.1709 0.1264 0.4021 0.033 Uiso calc R 1
H H11A 0.4600 0.6377 0.6107 0.042 Uiso calc R 1
H H11B 0.5875 0.5943 0.6025 0.042 Uiso calc R 1
H H11C 0.5443 0.5812 0.6808 0.042 Uiso calc R 1
H H122 0.6546 0.3272 0.8002 0.028 Uiso calc R 1
H H123 0.8273 0.4617 0.8881 0.033 Uiso calc R 1
H H12A 1.0636 0.5791 0.8859 0.062 Uiso calc PR 0.50
H H12B 0.9728 0.6704 0.9024 0.062 Uiso calc PR 0.50
H H12C 1.0350 0.6787 0.8312 0.062 Uiso calc PR 0.50
H H12D 0.9840 0.7064 0.8605 0.062 Uiso calc PR 0.50
H H12E 1.0748 0.6150 0.8439 0.062 Uiso calc PR 0.50
H H12F 1.0127 0.6068 0.9152 0.062 Uiso calc PR 0.50
H H125 0.9053 0.5877 0.7007 0.034 Uiso calc R 1
H H126 0.7348 0.4512 0.6121 0.030 Uiso calc R 1
H H21 0.2047 0.1597 0.8484 0.028 Uiso calc R 1
H H22 0.1241 -0.0429 0.8342 0.032 Uiso calc R 1
H H23 0.2611 -0.1817 0.8439 0.035 Uiso calc R 1
H H24 0.4798 -0.1166 0.8803 0.034 Uiso calc R 1
H H25A 0.6478 0.1231 0.8705 0.035 Uiso calc R 1
H H25B 0.6600 0.0479 0.9419 0.035 Uiso calc R 1
H H26A 0.6107 0.2071 1.0226 0.033 Uiso calc R 1
H H26B 0.7315 0.2564 0.9960 0.033 Uiso calc R 1
H H282 0.7144 0.8233 0.8976 0.041 Uiso calc R 1
H H283 0.9153 0.9362 0.9643 0.051 Uiso calc R 1
H H284 1.0553 0.8706 1.0683 0.041 Uiso calc R 1
H H285 0.9920 0.6916 1.1066 0.033 Uiso calc R 1
H H286 0.7903 0.5779 1.0412 0.029 Uiso calc R 1
H H21A 0.3554 0.6818 0.7432 0.040 Uiso calc R 1
H H21B 0.2522 0.6026 0.7715 0.040 Uiso calc R 1
H H21C 0.3145 0.5414 0.7082 0.040 Uiso calc R 1
H H222 0.3406 0.1892 0.7047 0.028 Uiso calc R 1
H H223 0.1571 0.1196 0.5975 0.033 Uiso calc R 1
H H27A -0.1158 0.1066 0.5754 0.056 Uiso calc R 1
H H27B -0.0491 0.1647 0.5166 0.056 Uiso calc R 1
H H27C -0.1281 0.2402 0.5619 0.056 Uiso calc R 1
H H225 -0.0236 0.3525 0.6961 0.031 Uiso calc R 1
H H226 0.1588 0.4204 0.8048 0.027 Uiso calc R 1

loop_
_atom_site_aniso_label
_atom_site_aniso_U_11
_atom_site_aniso_U_22
_atom_site_aniso_U_33
_atom_site_aniso_U_12
_atom_site_aniso_U_13
_atom_site_aniso_U_23
C11 0.0225(7) 0.0249(7) 0.0211(6) 0.0031(5) 0.0065(5) 0.0022(5)
C12 0.0205(7) 0.0331(7) 0.0245(7) 0.0070(6) 0.0029(5) 0.0014(6)
C13 0.0292(8) 0.0315(7) 0.0245(7) 0.0113(6) 0.0019(6) 0.0050(6)
C14 0.0315(8) 0.0237(7) 0.0250(7) 0.0049(6) 0.0057(6) 0.0043(5)
C14A 0.0235(7) 0.0245(7) 0.0200(6) 0.0038(5) 0.0049(5) 0.0015(5)
C15 0.0251(7) 0.0219(7) 0.0295(7) 0.0022(5) 0.0066(6) 0.0049(5)
C16 0.0220(7) 0.0234(7) 0.0252(7) 0.0022(5) 0.0024(5) 0.0008(5)
C16A 0.0190(6) 0.0242(6) 0.0180(6) 0.0039(5) 0.0058(5) 0.0011(5)
N17 0.0211(6) 0.0244(6) 0.0183(5) 0.0041(4) 0.0052(4) 0.0016(4)
C17A 0.0210(6) 0.0259(7) 0.0179(6) 0.0051(5) 0.0061(5) 0.0041(5)
N18 0.0214(6) 0.0237(6) 0.0221(6) 0.0044(4) 0.0025(5) 0.0043(4)
C181 0.0207(7) 0.0303(7) 0.0179(6) 0.0045(5) 0.0034(5) 0.0062(5)
C182 0.0277(7) 0.0317(8) 0.0241(7) 0.0074(6) 0.0036(6) 0.0020(6)
C183 0.0263(8) 0.0414(9) 0.0277(7) 0.0133(6) 0.0025(6) 0.0056(6)
C184 0.0234(7) 0.0424(9) 0.0228(7) 0.0049(6) -0.0005(6) 0.0057(6)
C185 0.0316(8) 0.0341(8) 0.0212(7) 0.0044(6) -0.0005(6) 0.0007(6)
C186 0.0268(7) 0.0322(7) 0.0221(7) 0.0091(6) 0.0030(6) 0.0034(6)
N19 0.0247(6) 0.0244(6) 0.0253(6) 0.0044(5) 0.0057(5) 0.0044(5)
C110 0.0229(7) 0.0258(7) 0.0212(6) 0.0042(5) 0.0067(5) 0.0051(5)
C111 0.0270(7) 0.0247(7) 0.0306(7) 0.0034(6) 0.0068(6) 0.0036(6)
C11A 0.0204(6) 0.0243(6) 0.0191(6) 0.0027(5) 0.0060(5) 0.0031(5)
C120 0.0186(6) 0.0253(6) 0.0173(6) 0.0030(5) 0.0074(5) 0.0028(5)
C121 0.0189(6) 0.0213(6) 0.0222(6) 0.0043(5) 0.0048(5) 0.0028(5)
C122 0.0221(7) 0.0245(7) 0.0230(7) 0.0033(5) 0.0068(5) 0.0026(5)
C123 0.0247(7) 0.0323(7) 0.0218(7) 0.0053(6) 0.0055(6) -0.0013(6)
C124 0.0195(7) 0.0282(7) 0.0324(8) 0.0008(5) 0.0062(6) -0.0040(6)
C127 0.0286(8) 0.0429(9) 0.0419(9) -0.0074(7) 0.0072(7) -0.0107(7)
C125 0.0234(7) 0.0259(7) 0.0354(8) 0.0007(6) 0.0104(6) 0.0052(6)
C126 0.0233(7) 0.0266(7) 0.0247(7) 0.0044(5) 0.0066(5) 0.0064(5)
C12A 0.0184(6) 0.0243(6) 0.0178(6) 0.0036(5) 0.0067(5) 0.0032(5)
C12B 0.0215(7) 0.0238(6) 0.0167(6) 0.0046(5) 0.0049(5) 0.0010(5)
C21 0.0256(7) 0.0225(6) 0.0205(6) 0.0027(5) 0.0048(5) 0.0035(5)
C22 0.0279(7) 0.0257(7) 0.0215(7) -0.0033(6) 0.0028(6) 0.0042(5)
C23 0.0400(8) 0.0184(6) 0.0222(7) -0.0029(6) 0.0017(6) 0.0052(5)
C24 0.0376(8) 0.0201(7) 0.0248(7) 0.0060(6) 0.0038(6) 0.0060(5)
C24A 0.0290(7) 0.0209(6) 0.0202(6) 0.0046(5) 0.0042(5) 0.0059(5)
C25 0.0278(8) 0.0219(7) 0.0358(8) 0.0079(6) 0.0030(6) 0.0097(6)
C26 0.0250(7) 0.0243(7) 0.0273(7) 0.0023(5) -0.0014(6) 0.0088(6)
C26A 0.0217(7) 0.0210(6) 0.0178(6) 0.0032(5) 0.0046(5) 0.0048(5)
N27 0.0210(6) 0.0203(5) 0.0186(5) 0.0033(4) 0.0039(4) 0.0044(4)
C27A 0.0209(6) 0.0183(6) 0.0176(6) 0.0034(5) 0.0055(5) 0.0020(5)
N28 0.0217(6) 0.0170(5) 0.0221(5) 0.0031(4) 0.0007(4) 0.0029(4)
C281 0.0229(7) 0.0190(6) 0.0211(6) 0.0014(5) 0.0028(5) -0.0009(5)
C282 0.0335(8) 0.0261(7) 0.0321(8) -0.0038(6) -0.0064(6) 0.0087(6)
C283 0.0415(9) 0.0292(8) 0.0423(9) -0.0125(7) -0.0066(7) 0.0129(7)
C284 0.0300(8) 0.0320(8) 0.0298(8) -0.0078(6) -0.0022(6) 0.0020(6)
C285 0.0268(7) 0.0269(7) 0.0229(7) 0.0033(6) 0.0010(6) 0.0012(5)
C286 0.0271(7) 0.0208(6) 0.0219(6) 0.0020(5) 0.0039(5) 0.0019(5)
N29 0.0227(6) 0.0200(5) 0.0249(6) 0.0044(4) -0.0001(5) 0.0051(4)
C210 0.0222(7) 0.0192(6) 0.0219(6) 0.0052(5) 0.0050(5) 0.0029(5)
C211 0.0243(7) 0.0225(7) 0.0287(7) 0.0047(5) 0.0006(6) 0.0069(5)
C21A 0.0191(6) 0.0199(6) 0.0179(6) 0.0046(5) 0.0052(5) 0.0024(5)
C220 0.0186(6) 0.0204(6) 0.0171(6) 0.0033(5) 0.0060(5) 0.0014(5)
C221 0.0186(6) 0.0207(6) 0.0194(6) 0.0019(5) 0.0042(5) 0.0059(5)
C222 0.0213(7) 0.0260(7) 0.0233(7) 0.0033(5) 0.0072(5) 0.0029(5)
C223 0.0257(7) 0.0328(7) 0.0198(6) -0.0011(6) 0.0073(6) -0.0006(5)
C224 0.0201(7) 0.0377(8) 0.0206(7) -0.0024(6) 0.0038(5) 0.0082(6)
C227 0.0232(8) 0.0588(10) 0.0233(7) -0.0041(7) 0.0008(6) 0.0063(7)
C225 0.0174(6) 0.0309(7) 0.0303(7) 0.0040(5) 0.0053(6) 0.0095(6)
C226 0.0215(7) 0.0213(6) 0.0246(7) 0.0037(5) 0.0055(5) 0.0041(5)
C22A 0.0209(6) 0.0197(6) 0.0190(6) 0.0034(5) 0.0060(5) 0.0033(5)
C22B 0.0249(7) 0.0198(6) 0.0173(6) 0.0014(5) 0.0036(5) 0.0035(5)

loop_
_atom_type_symbol
_atom_type_description
_atom_type_scat_dispersion_real
_atom_type_scat_dispersion_imag
_atom_type_scat_source
C C 0.0033 0.0016 'International Tables Vol C Tables 4.2.6.8 and 6.1.1.4'
H H 0.0000 0.0000 'International Tables Vol C Tables 4.2.6.8 and 6.1.1.4'
N N 0.0061 0.0033 'International Tables Vol C Tables 4.2.6.8 and 6.1.1.4'

loop_
_geom_angle_atom_site_label_1
_geom_angle_atom_site_label_2
_geom_angle_atom_site_label_3
_geom_angle
_geom_angle_publ_flag
C12 C11 C12B 121.27(13) no
C12 C11 H11 119.4 no
C12B C11 H11 119.4 no
C13 C12 C11 120.26(13) no
C13 C12 H12 119.9 no
C11 C12 H12 119.9 no
C14 C13 C12 119.39(13) no
C14 C13 H13 120.3 no
C12 C13 H13 120.3 no
C13 C14 C14A 121.08(13) no
C13 C14 H14 119.5 no
C14A C14 H14 119.5 no
C14 C14A C12B 119.91(12) no
C14 C14A C15 121.33(12) no
C12B C14A C15 118.68(12) no
C14A C15 C16 108.42(11) no
C14A C15 H15A 110.0 no
C16 C15 H15A 110.0 no
C14A C15 H15B 110.0 no
C16 C15 H15B 110.0 no
H15A C15 H15B 108.4 no
C16A C16 C15 109.56(11) no
C16A C16 H16A 109.8 no
C15 C16 H16A 109.8 no
C16A C16 H16B 109.8 no
C15 C16 H16B 109.8 no
H16A C16 H16B 108.2 no
N17 C16A C12A 125.03(12) no
N17 C16A C16 115.80(11) no
C12A C16A C16 119.11(11) no
C16A N17 C17A 114.53(11) no
N17 C17A N18 125.70(12) no
N17 C17A C11A 126.69(12) no
N18 C17A C11A 107.39(11) no
C17A N18 N19 110.11(10) no
C17A N18 C181 129.74(11) no
N19 N18 C181 119.48(11) no
C186 C181 C182 120.48(13) no
C186 C181 N18 120.21(12) no
C182 C181 N18 119.31(12) no
C183 C182 C181 119.35(13) no
C183 C182 H182 120.3 no
C181 C182 H182 120.3 no
C184 C183 C182 120.52(14) no
C184 C183 H183 119.7 no
C182 C183 H183 119.7 no
C185 C184 C183 119.62(13) no
C185 C184 H184 120.2 no
C183 C184 H184 120.2 no
C184 C185 C186 120.85(14) no
C184 C185 H185 119.6 no
C186 C185 H185 119.6 no
C185 C186 C181 119.16(13) no
C185 C186 H186 120.4 no
C181 C186 H186 120.4 no
C110 N19 N18 107.42(11) no
N19 C110 C11A 110.36(12) no
N19 C110 C111 118.24(12) no
C11A C110 C111 131.40(12) no
C110 C111 H11A 109.5 no
C110 C111 H11B 109.5 no
H11A C111 H11B 109.5 no
C110 C111 H11C 109.5 no
H11A C111 H11C 109.5 no
H11B C111 H11C 109.5 no
C17A C11A C120 118.21(12) no
C17A C11A C110 104.70(11) no
C120 C11A C110 136.79(12) no
C12A C120 C11A 116.82(11) no
C12A C120 C121 125.09(12) no
C11A C120 C121 118.03(11) no
C126 C121 C122 118.35(12) no
C126 C121 C120 120.50(12) no
C122 C121 C120 121.09(12) no
C123 C122 C121 120.56(13) no
C123 C122 H122 119.7 no
C121 C122 H122 119.7 no
C122 C123 C124 121.18(13) no
C122 C123 H123 119.4 no
C124 C123 H123 119.4 no
C125 C124 C123 117.92(13) no
C125 C124 C127 121.12(14) no
C123 C124 C127 120.95(14) no
C124 C127 H12A 109.5 no
C124 C127 H12B 109.5 no
H12A C127 H12B 109.5 no
C124 C127 H12C 109.5 no
H12A C127 H12C 109.5 no
H12B C127 H12C 109.5 no
C124 C127 H12D 109.5 no
H12A C127 H12D 141.1 no
H12B C127 H12D 56.3 no
H12C C127 H12D 56.3 no
C124 C127 H12E 109.5 no
H12A C127 H12E 56.3 no
H12B C127 H12E 141.1 no
H12C C127 H12E 56.3 no
H12D C127 H12E 109.5 no
C124 C127 H12F 109.5 no
H12A C127 H12F 56.3 no
H12B C127 H12F 56.3 no
H12C C127 H12F 141.1 no
H12D C127 H12F 109.5 no
H12E C127 H12F 109.5 no
C124 C125 C126 121.31(13) no
C124 C125 H125 119.3 no
C126 C125 H125 119.3 no
C125 C126 C121 120.65(13) no
C125 C126 H126 119.7 no
C121 C126 H126 119.7 no
C120 C12A C16A 118.66(11) no
C120 C12A C12B 125.22(11) no
C16A C12A C12B 116.12(11) no
C11 C12B C14A 118.04(12) no
C11 C12B C12A 123.04(12) no
C14A C12B C12A 118.87(11) no
C22 C21 C22B 120.78(13) no
C22 C21 H21 119.6 no
C22B C21 H21 119.6 no
C23 C22 C21 119.76(13) no
C23 C22 H22 120.1 no
C21 C22 H22 120.1 no
C22 C23 C24 120.20(13) no
C22 C23 H23 119.9 no
C24 C23 H23 119.9 no
C23 C24 C24A 120.53(13) no
C23 C24 H24 119.7 no
C24A C24 H24 119.7 no
C24 C24A C22B 119.46(13) no
C24 C24A C25 121.97(12) no
C22B C24A C25 118.49(11) no
C24A C25 C26 108.59(12) no
C24A C25 H25A 110.0 no
C26 C25 H25A 110.0 no
C24A C25 H25B 110.0 no
C26 C25 H25B 110.0 no
H25A C25 H25B 108.4 no
C26A C26 C25 110.00(11) no
C26A C26 H26A 109.7 no
C25 C26 H26A 109.7 no
C26A C26 H26B 109.7 no
C25 C26 H26B 109.7 no
H26A C26 H26B 108.2 no
N27 C26A C22A 124.99(11) no
N27 C26A C26 116.41(11) no
C22A C26A C26 118.54(11) no
C26A N27 C27A 114.10(11) no
N27 C27A N28 125.53(11) no
N27 C27A C21A 126.59(11) no
N28 C27A C21A 107.60(11) no
C27A N28 N29 109.92(10) no
C27A N28 C281 129.99(11) no
N29 N28 C281 119.14(10) no
C282 C281 C286 119.92(12) no
C282 C281 N28 119.04(12) no
C286 C281 N28 121.03(12) no
C283 C282 C281 119.63(14) no
C283 C282 H282 120.2 no
C281 C282 H282 120.2 no
C282 C283 C284 120.94(14) no
C282 C283 H283 119.5 no
C284 C283 H283 119.5 no
C285 C284 C283 119.20(14) no
C285 C284 H284 120.4 no
C283 C284 H284 120.4 no
C284 C285 C286 120.62(13) no
C284 C285 H285 119.7 no
C286 C285 H285 119.7 no
C285 C286 C281 119.68(13) no
C285 C286 H286 120.2 no
C281 C286 H286 120.2 no
C210 N29 N28 107.42(10) no
N29 C210 C21A 110.65(11) no
N29 C210 C211 119.02(11) no
C21A C210 C211 130.31(12) no
C210 C211 H21A 109.5 no
C210 C211 H21B 109.5 no
H21A C211 H21B 109.5 no
C210 C211 H21C 109.5 no
H21A C211 H21C 109.5 no
H21B C211 H21C 109.5 no
C27A C21A C220 118.54(11) no
C27A C21A C210 104.38(11) no
C220 C21A C210 136.84(12) no
C22A C220 C21A 116.20(11) no
C22A C220 C221 122.43(11) no
C21A C220 C221 121.17(11) no
C226 C221 C222 118.31(12) no
C226 C221 C220 122.17(12) no
C222 C221 C220 119.53(12) no
C223 C222 C221 120.84(13) no
C223 C222 H222 119.6 no
C221 C222 H222 119.6 no
C222 C223 C224 120.99(13) no
C222 C223 H223 119.5 no
C224 C223 H223 119.5 no
C225 C224 C223 118.04(12) no
C225 C224 C227 121.68(14) no
C223 C224 C227 120.28(14) no
C224 C227 H27A 109.5 no
C224 C227 H27B 109.5 no
H27A C227 H27B 109.5 no
C224 C227 H27C 109.5 no
H27A C227 H27C 109.5 no
H27B C227 H27C 109.5 no
C224 C225 C226 121.23(13) no
C224 C225 H225 119.4 no
C226 C225 H225 119.4 no
C221 C226 C225 120.58(13) no
C221 C226 H226 119.7 no
C225 C226 H226 119.7 no
C220 C22A C26A 119.35(11) no
C220 C22A C22B 124.13(11) no
C26A C22A C22B 116.50(11) no
C21 C22B C24A 119.02(12) no
C21 C22B C22A 122.33(12) no
C24A C22B C22A 118.60(12) no

loop_
_geom_bond_atom_site_label_1
_geom_bond_atom_site_label_2
_geom_bond_distance
_geom_bond_publ_flag
C11 C12 1.3851(19) no
C11 C12B 1.3986(18) no
C11 H11 0.95 no
C12 C13 1.385(2) no
C12 H12 0.95 no
C13 C14 1.384(2) no
C13 H13 0.95 no
C14 C14A 1.3907(19) no
C14 H14 0.95 no
C14A C12B 1.4106(18) no
C14A C15 1.5038(19) no
C15 C16 1.5263(19) no
C15 H15A 0.99 no
C15 H15B 0.99 no
C16 C16A 1.5065(18) no
C16 H16A 0.99 no
C16 H16B 0.99 no
C16A N17 1.3320(17) no
C16A C12A 1.4314(17) no
N17 C17A 1.3384(17) no
C17A N18 1.3705(17) no
C17A C11A 1.4011(18) no
N18 N19 1.3804(15) no
N18 C181 1.4197(17) no
C181 C186 1.3901(19) no
C181 C182 1.3914(19) no
C182 C183 1.388(2) no
C182 H182 0.95 no
C183 C184 1.384(2) no
C183 H183 0.95 no
C184 C185 1.382(2) no
C184 H184 0.95 no
C185 C186 1.386(2) no
C185 H185 0.95 no
C186 H186 0.95 no
N19 C110 1.3202(17) no
C110 C11A 1.4370(19) no
C110 C111 1.4969(18) no
C111 H11A 0.98 no
C111 H11B 0.98 no
C111 H11C 0.98 no
C11A C120 1.4137(18) no
C120 C12A 1.4056(18) no
C120 C121 1.4882(18) no
C121 C126 1.3934(18) no
C121 C122 1.3988(18) no
C122 C123 1.3844(19) no
C122 H122 0.95 no
C123 C124 1.398(2) no
C123 H123 0.95 no
C124 C125 1.388(2) no
C124 C127 1.509(2) no
C127 H12A 0.98 no
C127 H12B 0.98 no
C127 H12C 0.98 no
C127 H12D 0.98 no
C127 H12E 0.98 no
C127 H12F 0.98 no
C125 C126 1.3880(19) no
C125 H125 0.95 no
C126 H126 0.95 no
C12A C12B 1.4965(18) no
C21 C22 1.3855(18) no
C21 C22B 1.3971(19) no
C21 H21 0.95 no
C22 C23 1.383(2) no
C22 H22 0.95 no
C23 C24 1.384(2) no
C23 H23 0.95 no
C24 C24A 1.3934(18) no
C24 H24 0.95 no
C24A C22B 1.4029(19) no
C24A C25 1.5090(19) no
C25 C26 1.527(2) no
C25 H25A 0.99 no
C25 H25B 0.99 no
C26 C26A 1.5004(18) no
C26 H26A 0.99 no
C26 H26B 0.99 no
C26A N27 1.3323(16) no
C26A C22A 1.4232(18) no
N27 C27A 1.3407(16) no
C27A N28 1.3703(16) no
C27A C21A 1.4033(17) no
N28 N29 1.3811(15) no
N28 C281 1.4159(16) no
C281 C282 1.3845(19) no
C281 C286 1.3922(18) no
C282 C283 1.383(2) no
C282 H282 0.95 no
C283 C284 1.386(2) no
C283 H283 0.95 no
C284 C285 1.379(2) no
C284 H284 0.95 no
C285 C286 1.3887(19) no
C285 H285 0.95 no
C286 H286 0.95 no
N29 C210 1.3181(17) no
C210 C21A 1.4359(18) no
C210 C211 1.4953(18) no
C211 H21A 0.98 no
C211 H21B 0.98 no
C211 H21C 0.98 no
C21A C220 1.4073(17) no
C220 C22A 1.4019(18) no
C220 C221 1.4883(17) no
C221 C226 1.3892(18) no
C221 C222 1.3937(18) no
C222 C223 1.3862(19) no
C222 H222 0.95 no
C223 C224 1.391(2) no
C223 H223 0.95 no
C224 C225 1.388(2) no
C224 C227 1.5087(19) no
C227 H27A 0.98 no
C227 H27B 0.98 no
C227 H27C 0.98 no
C225 C226 1.3907(18) no
C225 H225 0.95 no
C226 H226 0.95 no
C22A C22B 1.4892(17) no

loop_
_geom_hbond_atom_site_label_D
_geom_hbond_atom_site_label_H
_geom_hbond_atom_site_label_A
_geom_hbond_site_symmetry_A
_geom_hbond_distance_DH
_geom_hbond_distance_HA
_geom_hbond_distance_DA
_geom_hbond_angle_DHA
_geom_hbond_publ_flag
C21 H21 Cg6 2_667 0.95 2.89 3.662(2) 136 y
C122 H122 Cg7 1_555 0.95 2.75 3.412(2) 127 y
C125 H125 Cg8 2_666 0.95 2.87 3.772(2) 160 y
C222 H222 Cg9 1_555 0.95 2.75 3.322(2) 119 y
C225 H225 Cg10 1_455 0.95 2.93 3.834(2) 160 y

loop_
_geom_torsion_atom_site_label_1
_geom_torsion_atom_site_label_2
_geom_torsion_atom_site_label_3
_geom_torsion_atom_site_label_4
_geom_torsion
_geom_torsion_publ_flag
C12B C11 C12 C13 0.0(2) no
C11 C12 C13 C14 1.5(2) no
C12 C13 C14 C14A -1.2(2) no
C13 C14 C14A C12B -0.6(2) no
C13 C14 C14A C15 176.16(13) no
C14 C14A C15 C16 -136.53(13) no
C12B C14A C15 C16 40.27(16) no
C14A C15 C16 C16A -58.96(14) no
C15 C16 C16A N17 -139.54(12) no
C15 C16 C16A C12A 37.77(16) no
C12A C16A N17 C17A -2.79(18) no
C16 C16A N17 C17A 174.34(11) no
C16A N17 C17A N18 -172.80(12) no
C16A N17 C17A C11A 1.12(19) no
N17 C17A N18 N19 173.26(12) no
C11A C17A N18 N19 -1.63(14) no
N17 C17A N18 C181 2.9(2) no
C11A C17A N18 C181 -172.01(12) no
C17A N18 C181 C186 -29.8(2) no
N19 N18 C181 C186 160.56(12) no
C17A N18 C181 C182 150.26(14) no
N19 N18 C181 C182 -19.36(18) no
C186 C181 C182 C183 0.2(2) no
N18 C181 C182 C183 -179.84(13) no
C181 C182 C183 C184 0.7(2) no
C182 C183 C184 C185 -0.7(2) no
C183 C184 C185 C186 -0.3(2) no
C184 C185 C186 C181 1.3(2) no
C182 C181 C186 C185 -1.2(2) no
N18 C181 C186 C185 178.85(12) no
C17A N18 N19 C110 1.60(15) no
C181 N18 N19 C110 173.12(11) no
N18 N19 C110 C11A -0.93(15) no
N18 N19 C110 C111 179.63(11) no
N17 C17A C11A C120 0.9(2) no
N18 C17A C11A C120 175.73(11) no
N17 C17A C11A C110 -173.81(13) no
N18 C17A C11A C110 1.01(14) no
N19 C110 C11A C17A -0.04(15) no
C111 C110 C11A C17A 179.29(14) no
N19 C110 C11A C120 -173.24(15) no
C111 C110 C11A C120 6.1(3) no
C17A C11A C120 C12A -1.30(18) no
C110 C11A C120 C12A 171.23(14) no
C17A C11A C120 C121 -178.63(11) no
C110 C11A C120 C121 -6.1(2) no
C12A C120 C121 C126 123.80(14) no
C11A C120 C121 C126 -59.11(17) no
C12A C120 C121 C122 -58.94(18) no
C11A C120 C121 C122 118.14(14) no
C126 C121 C122 C123 -1.2(2) no
C120 C121 C122 C123 -178.51(12) no
C121 C122 C123 C124 0.6(2) no
C122 C123 C124 C125 0.6(2) no
C122 C123 C124 C127 -178.66(14) no
C123 C124 C125 C126 -1.2(2) no
C127 C124 C125 C126 178.07(14) no
C124 C125 C126 C121 0.6(2) no
C122 C121 C126 C125 0.6(2) no
C120 C121 C126 C125 177.95(12) no
C11A C120 C12A C16A -0.18(18) no
C121 C120 C12A C16A 176.94(12) no
C11A C120 C12A C12B 179.88(12) no
C121 C120 C12A C12B -3.0(2) no
N17 C16A C12A C120 2.42(19) no
C16 C16A C12A C120 -174.63(12) no
N17 C16A C12A C12B -177.64(12) no
C16 C16A C12A C12B 5.32(17) no
C12 C11 C12B C14A -1.80(19) no
C12 C11 C12B C12A -179.41(12) no
C14 C14A C12B C11 2.08(19) no
C15 C14A C12B C11 -174.77(12) no
C14 C14A C12B C12A 179.79(12) no
C15 C14A C12B C12A 2.94(18) no
C120 C12A C12B C11 -29.9(2) no
C16A C12A C12B C11 150.19(12) no
C120 C12A C12B C14A 152.55(13) no
C16A C12A C12B C14A -27.40(17) no
C22B C21 C22 C23 -0.8(2) no
C21 C22 C23 C24 3.6(2) no
C22 C23 C24 C24A -1.8(2) no
C23 C24 C24A C22B -2.7(2) no
C23 C24 C24A C25 173.74(13) no
C24 C24A C25 C26 -138.76(13) no
C22B C24A C25 C26 37.75(17) no
C24A C25 C26 C26A -58.16(15) no
C25 C26 C26A N27 -140.26(12) no
C25 C26 C26A C22A 37.05(17) no
C22A C26A N27 C27A -2.27(19) no
C26 C26A N27 C27A 174.85(12) no
C26A N27 C27A N28 -175.05(12) no
C26A N27 C27A C21A -1.89(19) no
N27 C27A N28 N29 172.57(12) no
C21A C27A N28 N29 -1.68(14) no
N27 C27A N28 C281 4.1(2) no
C21A C27A N28 C281 -170.15(12) no
C27A N28 C281 C282 161.39(14) no
N29 N28 C281 C282 -6.19(19) no
C27A N28 C281 C286 -17.5(2) no
N29 N28 C281 C286 174.89(12) no
C286 C281 C282 C283 0.8(2) no
N28 C281 C282 C283 -178.09(15) no
C281 C282 C283 C284 0.0(3) no
C282 C283 C284 C285 -0.5(3) no
C283 C284 C285 C286 0.2(2) no
C284 C285 C286 C281 0.7(2) no
C282 C281 C286 C285 -1.2(2) no
N28 C281 C286 C285 177.74(12) no
C27A N28 N29 C210 1.12(15) no
C281 N28 N29 C210 171.03(11) no
N28 N29 C210 C21A -0.12(15) no
N28 N29 C210 C211 -178.76(12) no
N27 C27A C21A C220 2.6(2) no
N28 C27A C21A C220 176.74(11) no
N27 C27A C21A C210 -172.65(12) no
N28 C27A C21A C210 1.52(14) no
N29 C210 C21A C27A -0.88(15) no
C211 C210 C21A C27A 177.57(14) no
N29 C210 C21A C220 -174.74(15) no
C211 C210 C21A C220 3.7(3) no
C27A C21A C220 C22A 0.89(18) no
C210 C21A C220 C22A 174.12(14) no
C27A C21A C220 C221 -174.04(11) no
C210 C21A C220 C221 -0.8(2) no
C22A C220 C221 C226 124.61(14) no
C21A C220 C221 C226 -60.78(17) no
C22A C220 C221 C222 -55.22(17) no
C21A C220 C221 C222 119.39(14) no
C226 C221 C222 C223 -1.15(19) no
C220 C221 C222 C223 178.68(12) no
C221 C222 C223 C224 0.7(2) no
C222 C223 C224 C225 0.4(2) no
C222 C223 C224 C227 -178.93(13) no
C223 C224 C225 C226 -1.0(2) no
C227 C224 C225 C226 178.33(13) no
C222 C221 C226 C225 0.57(19) no
C220 C221 C226 C225 -179.26(12) no
C224 C225 C226 C221 0.5(2) no
C21A C220 C22A C26A -4.55(18) no
C221 C220 C22A C26A 170.32(12) no
C21A C220 C22A C22B 176.89(12) no
C221 C220 C22A C22B -8.2(2) no
N27 C26A C22A C220 5.6(2) no
C26 C26A C22A C220 -171.43(12) no
N27 C26A C22A C22B -175.70(12) no
C26 C26A C22A C22B 7.24(18) no
C22 C21 C22B C24A -3.61(19) no
C22 C21 C22B C22A 178.84(12) no
C24 C24A C22B C21 5.36(19) no
C25 C24A C22B C21 -171.24(12) no
C24 C24A C22B C22A -177.00(12) no
C25 C24A C22B C22A 6.40(18) no
C220 C22A C22B C21 -34.65(19) no
C26A C22A C22B C21 146.75(13) no
C220 C22A C22B C24A 147.80(13) no
C26A C22A C22B C24A -30.80(17) no
